data_7015507
loop_
_publ_author_name
'Kritchenkov, Andreii S.'
'Bokach, Nadezhda A.'
'Haukka, Matti'
'Kukushkin, Vadim Yu'

_publ_section_title
;
 Unexpectedly efficient activation of push-pull nitriles by a Pt(II)
 center toward dipolar cycloaddition of Z-nitrones.
;
_journal_issue 16
_journal_name_full 'Dalton transactions (Cambridge, England : 2003)'
_journal_page_first 4175
_journal_page_last 4182
_journal_paper_doi 10.1039/c0dt01689f
_journal_volume 40
_journal_year 2011
_chemical_formula_moiety 'C36 H42 Cl2 N6 O4 Pt'
_chemical_formula_sum 'C36 H42 Cl2 N6 O4 Pt'
_chemical_formula_weight 888.75
_chemical_name_systematic
;
?
;
_space_group_IT_number 14
_symmetry_cell_setting monoclinic
_symmetry_space_group_name_Hall '-P 2yn'
_symmetry_space_group_name_H-M 'P 1 21/n 1'
_atom_sites_solution_hydrogens geom
_atom_sites_solution_primary direct
_atom_sites_solution_secondary difmap
_audit_creation_method SHELXL-97
_cell_angle_alpha 90.00
_cell_angle_beta 97.669(4)
_cell_angle_gamma 90.00
_cell_formula_units_Z 2
_cell_length_a 8.4287(7)
_cell_length_b 11.1631(8)
_cell_length_c 19.8266(14)
_cell_measurement_reflns_used 4335
_cell_measurement_temperature 100(2)
_cell_measurement_theta_max 30.03
_cell_measurement_theta_min 1.00
_cell_volume 1848.8(2)
_computing_cell_refinement 'Denzo/Scalepack (Otwinowski & Minor, 1997)'
_computing_data_collection 'Collect (Bruker AXS BV, 1997-2008)'
_computing_data_reduction 'Denzo/Scalepack (Otwinowski & Minor, 1997)'
_computing_molecular_graphics 'Diamond v.3.2c (Brandenburg, 2009)'
_computing_publication_material 'SHELXL-97 (Sheldrick, 2008)'
_computing_structure_refinement 'SHELXL-97 (Sheldrick, 2008)'
_computing_structure_solution 'SHELXS-97 (Sheldrick, 2008)'
_diffrn_ambient_temperature 100(2)
_diffrn_detector_area_resol_mean 9
_diffrn_measured_fraction_theta_full 0.993
_diffrn_measured_fraction_theta_max 0.993
_diffrn_measurement_device '95mm CCD camera on \k-goniostat'
_diffrn_measurement_device_type 'Nonius KappaCCD'
_diffrn_measurement_method '\f scans and \w scans with \k offset'
_diffrn_radiation_monochromator 'horizontally mounted graphite crystal'
_diffrn_radiation_source 'fine-focus sealed tube'
_diffrn_radiation_type MoK\a
_diffrn_radiation_wavelength 0.71073
_diffrn_reflns_av_R_equivalents 0.0465
_diffrn_reflns_av_sigmaI/netI 0.0506
_diffrn_reflns_limit_h_max 10
_diffrn_reflns_limit_h_min -9
_diffrn_reflns_limit_k_max 13
_diffrn_reflns_limit_k_min -13
_diffrn_reflns_limit_l_max 23
_diffrn_reflns_limit_l_min -23
_diffrn_reflns_number 11105
_diffrn_reflns_theta_full 25.25
_diffrn_reflns_theta_max 25.25
_diffrn_reflns_theta_min 2.10
_exptl_absorpt_coefficient_mu 3.986
_exptl_absorpt_correction_T_max 0.7733
_exptl_absorpt_correction_T_min 0.5259
_exptl_absorpt_correction_type multi-scan
_exptl_absorpt_process_details 'SADABS (Sheldrick, 2008)'
_exptl_crystal_colour yellow
_exptl_crystal_density_diffrn 1.596
_exptl_crystal_density_method 'not measured'
_exptl_crystal_description plate
_exptl_crystal_F_000 888
_exptl_crystal_size_max 0.19
_exptl_crystal_size_mid 0.13
_exptl_crystal_size_min 0.07
_refine_diff_density_max 1.605
_refine_diff_density_min -0.682
_refine_diff_density_rms 0.126
_refine_ls_extinction_method none
_refine_ls_goodness_of_fit_ref 1.105
_refine_ls_hydrogen_treatment constr
_refine_ls_matrix_type full
_refine_ls_number_parameters 226
_refine_ls_number_reflns 3320
_refine_ls_number_restraints 0
_refine_ls_restrained_S_all 1.105
_refine_ls_R_factor_all 0.0788
_refine_ls_R_factor_gt 0.0515
_refine_ls_shift/su_max 0.000
_refine_ls_shift/su_mean 0.000
_refine_ls_structure_factor_coef Fsqd
_refine_ls_weighting_details 'calc w=1/[\s^2^(Fo^2^)+(0.0000P)^2^+17.6262P] where P=(Fo^2^+2Fc^2^)/3'
_refine_ls_weighting_scheme calc
_refine_ls_wR_factor_gt 0.1025
_refine_ls_wR_factor_ref 0.1140
_reflns_number_gt 2381
_reflns_number_total 3320
_reflns_threshold_expression >2sigma(I)
_cod_data_source_file c0dt01689f.txt
_cod_data_source_block 2d
_cod_original_sg_symbol_H-M 'P 21/n'
_cod_database_code 7015507

loop_
_symmetry_equiv_pos_as_xyz
'x, y, z'
'-x+1/2, y+1/2, -z+1/2'
'-x, -y, -z'
'x-1/2, -y-1/2, z-1/2'

loop_
_atom_site_label
_atom_site_type_symbol
_atom_site_fract_x
_atom_site_fract_y
_atom_site_fract_z
_atom_site_U_iso_or_equiv
_atom_site_adp_type
_atom_site_occupancy
_atom_site_symmetry_multiplicity
_atom_site_calc_flag
_atom_site_refinement_flags
_atom_site_disorder_assembly
_atom_site_disorder_group
Pt1 Pt 0.5000 1.0000 0.5000 0.03773(15) Uani 1 2 d S . .
Cl1 Cl 0.6847(3) 1.1007(2) 0.44513(12) 0.0528(6) Uani 1 1 d . . .
O1 O 0.7825(9) 1.0665(10) 0.6883(4) 0.103(4) Uani 1 1 d . . .
O3 O 0.7807(11) 0.4658(7) 0.5256(5) 0.082(3) Uani 1 1 d . . .
N1 N 0.6507(8) 1.0194(6) 0.5877(3) 0.0423(18) Uani 1 1 d . . .
N2 N 0.8878(10) 0.9777(8) 0.6603(4) 0.056(2) Uani 1 1 d . . .
N3 N 0.5491(11) 1.1616(11) 0.6582(4) 0.086(4) Uani 1 1 d . . .
C1 C 0.8050(12) 0.9579(9) 0.5890(5) 0.052(3) Uani 1 1 d . . .
H1 H 0.8681 0.9979 0.5561 0.062 Uiso 1 1 calc R . .
C2 C 0.6513(11) 1.0837(11) 0.6414(4) 0.054(3) Uani 1 1 d . . .
C5 C 0.7940(12) 0.8275(10) 0.5735(5) 0.053(2) Uani 1 1 d . . .
C6 C 0.8859(14) 0.7784(11) 0.5287(6) 0.067(3) Uani 1 1 d . . .
H6 H 0.9569 0.8280 0.5078 0.080 Uiso 1 1 calc R . .
C7 C 0.8767(15) 0.6595(11) 0.5138(6) 0.070(3) Uani 1 1 d . . .
H7 H 0.9396 0.6272 0.4818 0.084 Uiso 1 1 calc R . .
C8 C 0.7788(13) 0.5868(9) 0.5439(5) 0.054(3) Uani 1 1 d . . .
C9 C 0.6856(13) 0.6298(11) 0.5910(6) 0.065(3) Uani 1 1 d . . .
H9 H 0.6191 0.5782 0.6131 0.079 Uiso 1 1 calc R . .
C10 C 0.6941(12) 0.7568(10) 0.6051(5) 0.058(3) Uani 1 1 d . . .
H10 H 0.6304 0.7910 0.6363 0.070 Uiso 1 1 calc R . .
C11 C 0.6769(16) 0.3890(11) 0.5569(8) 0.093(4) Uani 1 1 d . . .
H11A H 0.7051 0.3922 0.6064 0.139 Uiso 1 1 calc R . .
H11B H 0.6883 0.3067 0.5411 0.139 Uiso 1 1 calc R . .
H11C H 0.5659 0.4153 0.5446 0.139 Uiso 1 1 calc R . .
C12 C 1.0376(11) 1.0342(10) 0.6598(5) 0.059(3) Uani 1 1 d . . .
H12A H 1.0200 1.1170 0.6425 0.071 Uiso 1 1 calc R . .
H12B H 1.0987 0.9907 0.6282 0.071 Uiso 1 1 calc R . .
C13 C 1.1353(12) 1.0384(11) 0.7292(5) 0.067(3) Uani 1 1 d . . .
C14 C 1.2508(17) 0.9507(14) 0.7450(7) 0.097(5) Uani 1 1 d . . .
H14 H 1.2627 0.8887 0.7132 0.117 Uiso 1 1 calc R . .
C15 C 1.3502(19) 0.9530(16) 0.8078(7) 0.123(6) Uani 1 1 d . . .
H15 H 1.4331 0.8955 0.8179 0.147 Uiso 1 1 calc R . .
C16 C 1.3248(17) 1.0410(17) 0.8546(7) 0.109(6) Uani 1 1 d . . .
H16 H 1.3893 1.0431 0.8977 0.131 Uiso 1 1 calc R . .
C17 C 1.2097(18) 1.1231(17) 0.8392(7) 0.107(5) Uani 1 1 d . . .
H17 H 1.1931 1.1833 0.8714 0.128 Uiso 1 1 calc R . .
C18 C 1.1144(15) 1.1205(14) 0.7765(7) 0.099(5) Uani 1 1 d . . .
H18 H 1.0322 1.1787 0.7668 0.118 Uiso 1 1 calc R . .
C19 C 0.4067(12) 1.1970(11) 0.6131(6) 0.068(3) Uani 1 1 d . . .
H19A H 0.4213 1.1792 0.5659 0.102 Uiso 1 1 calc R . .
H19B H 0.3886 1.2831 0.6179 0.102 Uiso 1 1 calc R . .
H19C H 0.3141 1.1526 0.6250 0.102 Uiso 1 1 calc R . .
C20 C 0.5650(16) 1.2122(18) 0.7279(6) 0.147(9) Uani 1 1 d . . .
H20A H 0.6403 1.1635 0.7584 0.221 Uiso 1 1 calc R . .
H20B H 0.4603 1.2120 0.7443 0.221 Uiso 1 1 calc R . .
H20C H 0.6051 1.2945 0.7273 0.221 Uiso 1 1 calc R . .

loop_
_atom_site_aniso_label
_atom_site_aniso_U_11
_atom_site_aniso_U_22
_atom_site_aniso_U_33
_atom_site_aniso_U_23
_atom_site_aniso_U_13
_atom_site_aniso_U_12
Pt1 0.0417(3) 0.0375(2) 0.0298(2) -0.0016(3) -0.01047(17) -0.0027(3)
Cl1 0.0565(15) 0.0523(13) 0.0476(13) 0.0011(11) -0.0008(11) -0.0117(12)
O1 0.044(4) 0.213(11) 0.045(4) -0.052(6) -0.020(3) 0.013(5)
O3 0.084(6) 0.064(6) 0.098(7) -0.006(4) 0.014(5) 0.007(4)
N1 0.046(4) 0.040(5) 0.037(4) -0.002(3) -0.012(3) 0.002(3)
N2 0.059(5) 0.068(6) 0.037(4) -0.005(4) -0.017(4) -0.011(4)
N3 0.050(6) 0.155(10) 0.049(5) -0.051(6) -0.010(4) 0.024(6)
C1 0.048(6) 0.068(7) 0.037(5) -0.004(4) -0.001(4) -0.008(5)
C2 0.035(5) 0.093(8) 0.031(5) -0.013(5) -0.009(4) -0.005(5)
C5 0.043(6) 0.073(7) 0.037(5) 0.003(5) -0.012(4) 0.001(5)
C6 0.062(7) 0.072(8) 0.064(7) 0.019(6) -0.003(6) 0.010(6)
C7 0.073(8) 0.068(8) 0.068(7) 0.008(6) 0.006(6) 0.019(6)
C8 0.054(7) 0.049(6) 0.055(6) -0.008(5) -0.008(5) 0.013(5)
C9 0.044(6) 0.084(9) 0.066(7) 0.012(6) -0.001(5) -0.008(6)
C10 0.052(6) 0.079(8) 0.039(5) -0.015(5) -0.008(5) 0.013(6)
C11 0.079(9) 0.064(8) 0.133(13) 0.026(9) 0.003(9) -0.023(7)
C12 0.043(6) 0.082(8) 0.049(6) -0.011(5) -0.001(5) 0.006(5)
C13 0.037(6) 0.114(10) 0.048(6) -0.029(6) -0.002(5) -0.005(6)
C14 0.078(9) 0.130(12) 0.072(8) -0.030(8) -0.036(7) 0.005(8)
C15 0.106(12) 0.172(18) 0.078(10) -0.036(10) -0.030(9) 0.021(11)
C16 0.073(9) 0.186(19) 0.063(8) -0.028(10) -0.017(7) -0.010(10)
C17 0.084(10) 0.172(16) 0.058(8) -0.042(9) -0.011(7) 0.012(11)
C18 0.059(8) 0.147(14) 0.085(9) -0.051(10) -0.009(7) 0.015(8)
C19 0.046(6) 0.086(8) 0.068(7) -0.025(6) -0.009(5) -0.003(6)
C20 0.071(10) 0.29(2) 0.074(9) -0.108(13) -0.027(7) 0.028(12)

loop_
_atom_type_symbol
_atom_type_description
_atom_type_scat_dispersion_real
_atom_type_scat_dispersion_imag
_atom_type_scat_source
C C 0.0033 0.0016 'International Tables Vol C Tables 4.2.6.8 and 6.1.1.4'
H H 0.0000 0.0000 'International Tables Vol C Tables 4.2.6.8 and 6.1.1.4'
N N 0.0061 0.0033 'International Tables Vol C Tables 4.2.6.8 and 6.1.1.4'
O O 0.0106 0.0060 'International Tables Vol C Tables 4.2.6.8 and 6.1.1.4'
Cl Cl 0.1484 0.1585 'International Tables Vol C Tables 4.2.6.8 and 6.1.1.4'
Pt Pt -1.7033 8.3905 'International Tables Vol C Tables 4.2.6.8 and 6.1.1.4'

loop_
_geom_angle_atom_site_label_1
_geom_angle_atom_site_label_2
_geom_angle_atom_site_label_3
_geom_angle
_geom_angle_site_symmetry_1
_geom_angle_site_symmetry_3
_geom_angle_publ_flag
N1 Pt1 N1 179.999(2) 3_676 . ?
N1 Pt1 Cl1 91.9(2) 3_676 . ?
N1 Pt1 Cl1 88.1(2) . . ?
N1 Pt1 Cl1 88.1(2) 3_676 3_676 ?
N1 Pt1 Cl1 91.9(2) . 3_676 ?
Cl1 Pt1 Cl1 179.999(1) . 3_676 ?
C2 O1 N2 108.1(7) . . ?
C8 O3 C11 116.1(10) . . ?
C2 N1 C1 110.0(7) . . ?
C2 N1 Pt1 134.9(7) . . ?
C1 N1 Pt1 114.7(5) . . ?
C12 N2 O1 106.5(8) . . ?
C12 N2 C1 111.1(8) . . ?
O1 N2 C1 102.9(7) . . ?
C2 N3 C19 123.1(8) . . ?
C2 N3 C20 120.9(10) . . ?
C19 N3 C20 115.8(10) . . ?
N1 C1 C5 115.1(8) . . ?
N1 C1 N2 104.3(7) . . ?
C5 C1 N2 110.2(8) . . ?
N1 C1 H1 109.0 . . ?
C5 C1 H1 109.0 . . ?
N2 C1 H1 109.0 . . ?
N1 C2 N3 131.1(9) . . ?
N1 C2 O1 113.6(9) . . ?
N3 C2 O1 115.2(9) . . ?
C10 C5 C6 120.2(10) . . ?
C10 C5 C1 119.7(10) . . ?
C6 C5 C1 120.0(10) . . ?
C7 C6 C5 120.8(11) . . ?
C7 C6 H6 119.6 . . ?
C5 C6 H6 119.6 . . ?
C8 C7 C6 120.7(11) . . ?
C8 C7 H7 119.7 . . ?
C6 C7 H7 119.7 . . ?
C7 C8 C9 121.7(10) . . ?
C7 C8 O3 115.9(10) . . ?
C9 C8 O3 122.4(11) . . ?
C8 C9 C10 116.9(10) . . ?
C8 C9 H9 121.5 . . ?
C10 C9 H9 121.5 . . ?
C5 C10 C9 119.7(10) . . ?
C5 C10 H10 120.1 . . ?
C9 C10 H10 120.1 . . ?
O3 C11 H11A 109.5 . . ?
O3 C11 H11B 109.5 . . ?
H11A C11 H11B 109.5 . . ?
O3 C11 H11C 109.5 . . ?
H11A C11 H11C 109.5 . . ?
H11B C11 H11C 109.5 . . ?
N2 C12 C13 112.7(8) . . ?
N2 C12 H12A 109.1 . . ?
C13 C12 H12A 109.1 . . ?
N2 C12 H12B 109.1 . . ?
C13 C12 H12B 109.1 . . ?
H12A C12 H12B 107.8 . . ?
C18 C13 C14 118.7(11) . . ?
C18 C13 C12 123.6(11) . . ?
C14 C13 C12 117.8(10) . . ?
C13 C14 C15 120.3(13) . . ?
C13 C14 H14 119.8 . . ?
C15 C14 H14 119.8 . . ?
C16 C15 C14 118.6(15) . . ?
C16 C15 H15 120.7 . . ?
C14 C15 H15 120.7 . . ?
C17 C16 C15 120.3(13) . . ?
C17 C16 H16 119.9 . . ?
C15 C16 H16 119.9 . . ?
C16 C17 C18 120.3(14) . . ?
C16 C17 H17 119.9 . . ?
C18 C17 H17 119.9 . . ?
C13 C18 C17 121.8(14) . . ?
C13 C18 H18 119.1 . . ?
C17 C18 H18 119.1 . . ?
N3 C19 H19A 109.5 . . ?
N3 C19 H19B 109.5 . . ?
H19A C19 H19B 109.5 . . ?
N3 C19 H19C 109.5 . . ?
H19A C19 H19C 109.5 . . ?
H19B C19 H19C 109.5 . . ?
N3 C20 H20A 109.5 . . ?
N3 C20 H20B 109.5 . . ?
H20A C20 H20B 109.5 . . ?
N3 C20 H20C 109.5 . . ?
H20A C20 H20C 109.5 . . ?
H20B C20 H20C 109.5 . . ?

loop_
_geom_bond_atom_site_label_1
_geom_bond_atom_site_label_2
_geom_bond_distance
_geom_bond_site_symmetry_2
_geom_bond_publ_flag
Pt1 N1 2.023(7) 3_676 ?
Pt1 N1 2.023(7) . yes
Pt1 Cl1 2.307(2) . yes
Pt1 Cl1 2.307(2) 3_676 ?
O1 C2 1.360(11) . yes
O1 N2 1.487(11) . yes
O3 C8 1.399(13) . ?
O3 C11 1.424(13) . ?
N1 C2 1.285(11) . yes
N1 C1 1.468(12) . yes
N2 C12 1.413(12) . ?
N2 C1 1.508(11) . yes
N3 C2 1.298(13) . ?
N3 C19 1.453(13) . ?
N3 C20 1.483(13) . ?
C1 C5 1.488(14) . ?
C1 H1 1.0000 . ?
C5 C10 1.366(14) . ?
C5 C6 1.368(14) . ?
C6 C7 1.361(15) . ?
C6 H6 0.9500 . ?
C7 C8 1.351(15) . ?
C7 H7 0.9500 . ?
C8 C9 1.385(14) . ?
C9 C10 1.444(15) . ?
C9 H9 0.9500 . ?
C10 H10 0.9500 . ?
C11 H11A 0.9800 . ?
C11 H11B 0.9800 . ?
C11 H11C 0.9800 . ?
C12 C13 1.507(13) . ?
C12 H12A 0.9900 . ?
C12 H12B 0.9900 . ?
C13 C18 1.339(15) . ?
C13 C14 1.387(17) . ?
C14 C15 1.404(18) . ?
C14 H14 0.9500 . ?
C15 C16 1.388(19) . ?
C15 H15 0.9500 . ?
C16 C17 1.34(2) . ?
C16 H16 0.9500 . ?
C17 C18 1.388(17) . ?
C17 H17 0.9500 . ?
C18 H18 0.9500 . ?
C19 H19A 0.9800 . ?
C19 H19B 0.9800 . ?
C19 H19C 0.9800 . ?
C20 H20A 0.9800 . ?
C20 H20B 0.9800 . ?
C20 H20C 0.9800 . ?
